data_1504372
loop_
_publ_author_name
'Piccoli, Paula M. B.'
'Koetzle, Thomas F.'
'Schultz, Arthur J.'
'Zhurova, Elizabeth A.'
'Stare, Jernej'
'Pinkerton, A. Alan'
'Eckert, Juergen'
'Hadzi, Dusan'

_publ_section_title
;
 Variable temperature neutron diffraction and X-ray charge density studies
 of tetraacetylethane.
;
_journal_issue 29
_journal_name_full 'The journal of physical chemistry. A'
_journal_page_first 6667
_journal_page_last 6677
_journal_paper_doi 10.1021/jp800204r
_journal_volume 112
_journal_year 2008
_chemical_formula_sum 'C5 H7 O2'
_chemical_formula_weight 99.11
_chemical_name_common tetraacetylethane
_chemical_name_systematic
;
3,4-diacetyl-2,5-hexanedione
;
_space_group_IT_number 60
_symmetry_cell_setting orthorhombic
_symmetry_space_group_name_Hall '-P 2n 2ab'
_symmetry_space_group_name_H-M 'P b c n'
_cell_angle_alpha 90.0
_cell_angle_beta 90.0
_cell_angle_gamma 90.0
_cell_formula_units_Z 8
_cell_length_a 9.0790(10)
_cell_length_b 9.2470(20)
_cell_length_c 11.4640(20)
_cell_measurement_reflns_used 4743
_cell_measurement_temperature 70(1)
_cell_volume 962.4(3)
_diffrn_measured_fraction_theta_full 'not applicable to TOF Laue technique'
_diffrn_measured_fraction_theta_max 'not applicable to TOF Laue technique'
_diffrn_measurement_device_type 'IPNS single crystal diffractometer'
_diffrn_measurement_method 'Time-of-flight Laue'
_diffrn_radiation_monochromator 'not applicable to TOF Laue technique'
_diffrn_radiation_probe neutron
_diffrn_radiation_source 'Intense Pulsed Neutron Source'
_diffrn_radiation_type neutron
_diffrn_radiation_wavelength 0.7-4.2
_diffrn_reflns_limit_h_max 1
_diffrn_reflns_limit_h_min -18
_diffrn_reflns_limit_k_max 12
_diffrn_reflns_limit_k_min -18
_diffrn_reflns_limit_l_max 10
_diffrn_reflns_limit_l_min -22
_diffrn_reflns_number 4743
_diffrn_reflns_theta_full 'not applicable to TOF Laue technique'
_diffrn_reflns_theta_max 'not applicable to TOF Laue technique'
_diffrn_reflns_theta_min 'not applicable to TOF Laue technique'
_diffrn_standards_decay_% 0
_diffrn_standards_number 0
_exptl_absorpt_coefficient_mu '1.496 + 1.114\l cm^-1^'
_exptl_absorpt_correction_T_max 0.560
_exptl_absorpt_correction_T_min 0.131
_exptl_absorpt_correction_type gaussian
_exptl_absorpt_process_details '(IPNS ANVRED; local program'
_exptl_crystal_colour colorless
_exptl_crystal_density_diffrn 1.374
_exptl_crystal_density_method 'not measured'
_exptl_crystal_description block
_exptl_crystal_F_000 149
_exptl_crystal_size_max 4
_exptl_crystal_size_mid 4
_exptl_crystal_size_min 2
_pd_block_id 2007-04-03T10:32|TAE70_phase1|Paula_M._B._Piccoli||
_pd_phase_name 'TAE at 70 K'
_cod_data_source_file jp800204r-file005.cif
_cod_data_source_block TAE70_phase_1
_cod_depositor_comments
;
The following automatic conversions were performed:

'_exptl_absorpt_correction_type' value 'Gaussian' changed to
'gaussian' according to
/home/saulius/struct/CIF-dictionaries/cif_core.dic dictionary named
'cif_core.dic' version 2.4.1 from 2010-06-29.

Automatic conversion script
Id: cif_fix_values 1715 2011-07-08 13:25:40Z adriana 
;
_cod_original_cell_volume 962.44(29)
_cod_database_code 1504372

loop_
_symmetry_equiv_pos_site_id
_symmetry_equiv_pos_as_xyz
1 +x,+y,+z
2 -x+1/2,+y+1/2,+z
3 +x,-y,+z+1/2
4 -x+1/2,-y+1/2,+z+1/2
-1 -x,-y,-z
-2 +x+1/2,-y+1/2,-z
-3 -x,+y,-z+1/2
-4 +x+1/2,+y+1/2,-z+1/2

loop_
_atom_site_aniso_label
_atom_site_aniso_U_11
_atom_site_aniso_U_12
_atom_site_aniso_U_13
_atom_site_aniso_U_22
_atom_site_aniso_U_23
_atom_site_aniso_U_33
O1 0.00815(29) -0.00071(28) -0.00177(26) 0.0151(5) 0.0048(4) 0.0149(5)
O2 0.00769(27) -0.00225(28) 0.00009(28) 0.0148(5) 0.0039(4) 0.0171(5)
C1 0.00809(23) -0.00093(23) -0.00077(22) 0.0109(4) 0.00032(34) 0.0101(4)
C2 0.00681(24) -0.00002(22) -0.00081(21) 0.0103(4) 0.00059(33) 0.0103(4)
C3 0.00810(23) -0.00047(24) -0.00063(23) 0.0110(4) 0.00185(35) 0.0122(4)
C4 0.01101(27) -0.00166(27) -0.00069(24) 0.0145(5) 0.0030(4) 0.0124(5)
C5 0.01209(26) -0.00195(28) -0.00090(26) 0.0138(5) 0.0050(4) 0.0157(5)
H1 0.0191(7) 0.0012(7) -0.0062(7) 0.0401(16) -0.0048(12) 0.0326(13)
H2 0.0401(10) -0.0192(9) 0.0005(9) 0.0328(15) -0.0054(11) 0.0340(14)
H3 0.0286(9) -0.0014(9) -0.0085(8) 0.0465(18) 0.0251(14) 0.0453(17)
H4 0.0363(10) 0.0039(9) 0.0192(9) 0.0325(15) 0.0016(12) 0.0424(17)
H5 0.0186(7) 0.0092(8) 0.0027(8) 0.0523(19) 0.0191(14) 0.0483(16)
H6 0.0461(12) -0.0180(11) -0.0216(12) 0.0296(15) 0.0164(15) 0.0635(21)
H7 0.0701(17) 0.0185(14) 0.0034(11) 0.0532(25) 0.0011(13) 0.0211(16)

loop_
_atom_site_type_symbol
_atom_site_label
_atom_site_fract_x
_atom_site_fract_y
_atom_site_fract_z
_atom_site_occupancy
_atom_site_thermal_displace_type
_atom_site_U_iso_or_equiv
_atom_site_symmetry_multiplicity
O O1 -0.77695(8) -0.24538(13) 0.12974(10) 1.0 Uani 0.01271 8
O O2 -0.81989(9) -0.43231(13) 0.27538(10) 1.0 Uani 0.01319 8
C C1 -0.63998(7) -0.25237(11) 0.14901(8) 1.0 Uani 0.0097 8
C C2 -0.58041(7) -0.34685(10) 0.23709(8) 1.0 Uani 0.00914 8
C C3 -0.67796(7) -0.43748(11) 0.29555(8) 1.0 Uani 0.01045 8
C C4 -0.54044(8) -0.16071(11) 0.07653(9) 1.0 Uani 0.01265 8
C C5 -0.63239(8) -0.54661(12) 0.38440(9) 1.0 Uani 0.01387 8
H H1 -0.83151(18) -0.34923(30) 0.20839(21) 1.0 Uani 0.03061 8
H H2 -0.48482(23) -0.08202(31) 0.13111(24) 1.0 Uani 0.03563 8
H H3 -0.60356(22) -0.10567(32) 0.00987(26) 1.0 Uani 0.04015 8
H H4 -0.45291(23) -0.22442(32) 0.03593(24) 1.0 Uani 0.03705 8
H H5 -0.51624(19) -0.57308(34) 0.37873(25) 1.0 Uani 0.03978 8
H H6 -0.69700(26) -0.64339(34) 0.37505(30) 1.0 Uani 0.04639 8
H H7 -0.65538(31) -0.5027(4) 0.47137(25) 1.0 Uani 0.04811 8

loop_
_atom_type_symbol
_atom_type_number_in_cell
O 16.0
C 40.0
H 56.0

loop_
_geom_angle_atom_site_label_1
_geom_angle_atom_site_label_2
_geom_angle_atom_site_label_3
_geom_angle
_geom_angle_site_symmetry_1
_geom_angle_site_symmetry_3
C1 O1 H1 101.49(10) 1_555 1_555
C3 O2 H1 104.17(12) 1_555 1_555
O1 C1 C2 121.50(8) 1_555 1_555
O1 C1 C4 117.99(9) 1_555 1_555
C2 C1 C4 120.50(6) 1_555 1_555
C1 C2 C2 120.47(7) 1_555 -3_456
C1 C2 C3 117.64(6) 1_555 1_555
C2 C2 C3 121.88(8) -3_456 1_555
O2 C3 C2 121.28(9) 1_555 1_555
O2 C3 C5 114.69(8) 1_555 1_555
C2 C3 C5 124.03(6) 1_555 1_555
C1 C4 H2 110.00(16) 1_555 1_555
C1 C4 H3 109.86(14) 1_555 1_555
C1 C4 H4 111.80(17) 1_555 1_555
H2 C4 H3 109.78(25) 1_555 1_555
H2 C4 H4 105.59(21) 1_555 1_555
H3 C4 H4 109.73(23) 1_555 1_555
C3 C5 H5 112.41(17) 1_555 1_555
C3 C5 H6 110.10(17) 1_555 1_555
C3 C5 H7 108.49(19) 1_555 1_555
H5 C5 H6 109.67(25) 1_555 1_555
H5 C5 H7 108.85(24) 1_555 1_555
H6 C5 H7 107.17(28) 1_555 1_555
O1 H1 O2 153.79(15) 1_555 1_555

loop_
_geom_bond_atom_site_label_1
_geom_bond_atom_site_label_2
_geom_bond_distance
_geom_bond_site_symmetry_2
O1 C1 1.2646(11) 1_555
O1 H1 1.4073(29) 1_555
O2 C3 1.3101(11) 1_555
O2 H1 1.0914(32) 1_555
C1 O1 1.2646(11) 1_555
C1 C2 1.4407(13) 1_555
C1 C4 1.4918(13) 1_555
C2 C1 1.4407(13) 1_555
C2 C2 1.4898(13) -3_455
C2 C3 1.3913(12) 1_555
C3 O2 1.3101(11) 1_555
C3 C2 1.3913(12) 1_555
C3 C5 1.4923(14) 1_555
C4 C1 1.4918(13) 1_555
C4 H2 1.0845(27) 1_555
C4 H3 1.0823(26) 1_555
C4 H4 1.0932(24) 1_555
C5 C3 1.4923(14) 1_555
C5 H5 1.0845(19) 1_555
C5 H6 1.0753(28) 1_555
C5 H7 1.0968(32) 1_555
H1 O1 1.4073(29) 1_555
H1 O2 1.0914(32) 1_555
H2 C4 1.0845(27) 1_555
H3 C4 1.0823(26) 1_555
H4 C4 1.0932(24) 1_555
H5 C5 1.0845(19) 1_555
H6 C5 1.0753(28) 1_555
H7 C5 1.0968(32) 1_555
